data_8105868
loop_
_publ_author_name
'Yang, Ying'
'Shao, Jin'
'Zhao, Tong'
'Ma, Hui-Ping'
'Zhang, Dong-Mei'
'Jing, Lin-Lin'

_publ_section_title
;
 The crystal structure of
 5,7-bis(2-hydroxyethoxy)-2-phenyl-4H-chromen-4-one, C19H18O6
;
_journal_issue 4
_journal_name_full 'Zeitschrift f\"ur Kristallographie - New Crystal Structures'
_journal_page_first 843
_journal_page_last 844
_journal_paper_doi 10.1515/ncrs-2019-0158
_journal_volume 234
_journal_year 2019
_chemical_formula_moiety 'C19 H18 O6'
_chemical_formula_sum 'C19 H18 O6'
_chemical_formula_weight 342.33
_space_group_crystal_system monoclinic
_space_group_IT_number 14
_space_group_name_Hall '-P 2yn'
_space_group_name_H-M_alt 'P 1 21/n 1'
_atom_sites_solution_hydrogens mixed
_atom_sites_solution_primary direct
_cell_angle_alpha 90
_cell_angle_beta 92.5633(14)
_cell_angle_gamma 90
_cell_formula_units_Z 4
_cell_length_a 9.94437(14)
_cell_length_b 8.33132(15)
_cell_length_c 22.5305(4)
_cell_measurement_reflns_used 3258
_cell_measurement_temperature 295.22(10)
_cell_measurement_theta_max 69.7340
_cell_measurement_theta_min 5.8560
_cell_volume 1864.78(5)
_computing_cell_refinement
;
CrysAlisPro, Agilent Technologies,
Version 1.171.36.28 (release 01-02-2013 CrysAlis171 .NET)
(compiled Feb  1 2013,16:14:44)
;
_computing_data_collection
;
CrysAlisPro, Agilent Technologies,
Version 1.171.36.28 (release 01-02-2013 CrysAlis171 .NET)
(compiled Feb  1 2013,16:14:44)
;
_computing_data_reduction
;
CrysAlisPro, Agilent Technologies,
Version 1.171.36.28 (release 01-02-2013 CrysAlis171 .NET)
(compiled Feb  1 2013,16:14:44)
;
_computing_molecular_graphics 'Olex2 (Dolomanov et al., 2009)'
_computing_publication_material 'Olex2 (Dolomanov et al., 2009)'
_computing_structure_refinement 'ShelXL (Sheldrick, 2015)'
_computing_structure_solution 'ShelXS (Sheldrick, 2008)'
_diffrn_ambient_temperature 295.22(10)
_diffrn_detector_area_resol_mean 16.0733
_diffrn_measured_fraction_theta_full 0.954
_diffrn_measured_fraction_theta_max 0.954
_diffrn_measurement_details
;
#__ type_ start__ end____ width___ exp.time_
  1 omega  -76.00  -48.00   1.0000    1.0000
omega____ theta____ kappa____ phi______ frames
    -       -8.5000  178.0000   90.0000 28

#__ type_ start__ end____ width___ exp.time_
  2 omega  -56.00  -16.00   1.0000    1.0000
omega____ theta____ kappa____ phi______ frames
    -       -8.5000  111.0000   30.0000 40

#__ type_ start__ end____ width___ exp.time_
  3 omega  -87.00  -35.00   1.0000    1.0000
omega____ theta____ kappa____ phi______ frames
    -       -8.5000  178.0000  -90.0000 52

#__ type_ start__ end____ width___ exp.time_
  4 omega   68.00  118.00   1.0000    1.0000
omega____ theta____ kappa____ phi______ frames
    -       54.0000   38.0000  120.0000 50

#__ type_ start__ end____ width___ exp.time_
  5 omega  -12.00   68.00   1.0000    1.0000
omega____ theta____ kappa____ phi______ frames
    -       54.0000  -57.0000  150.0000 80

#__ type_ start__ end____ width___ exp.time_
  6 omega   32.00   64.00   1.0000    1.0000
omega____ theta____ kappa____ phi______ frames
    -       54.0000   38.0000  120.0000 32

#__ type_ start__ end____ width___ exp.time_
  7 omega   33.00   63.00   1.0000    1.0000
omega____ theta____ kappa____ phi______ frames
    -       54.0000   57.0000 -180.0000 30

#__ type_ start__ end____ width___ exp.time_
  8 omega   42.00  127.00   1.0000    1.0000
omega____ theta____ kappa____ phi______ frames
    -      108.0000  -77.0000  120.0000 85

#__ type_ start__ end____ width___ exp.time_
  9 omega   37.00   78.00   1.0000    1.0000
omega____ theta____ kappa____ phi______ frames
    -      108.0000  -25.0000   60.0000 41

#__ type_ start__ end____ width___ exp.time_
 10 omega   86.00  172.00   1.0000    1.0000
omega____ theta____ kappa____ phi______ frames
    -      108.0000   50.0000 -120.0000 86

#__ type_ start__ end____ width___ exp.time_
 11 omega   58.00   85.00   1.0000    1.0000
omega____ theta____ kappa____ phi______ frames
    -      108.0000  -38.0000 -180.0000 27

#__ type_ start__ end____ width___ exp.time_
 12 omega   40.00   93.00   1.0000    1.0000
omega____ theta____ kappa____ phi______ frames
    -      108.0000  -38.0000 -120.0000 53

#__ type_ start__ end____ width___ exp.time_
 13 omega   78.00  136.00   1.0000    1.0000
omega____ theta____ kappa____ phi______ frames
    -      108.0000  178.0000 -180.0000 58

#__ type_ start__ end____ width___ exp.time_
 14 omega   37.00   71.00   1.0000    1.0000
omega____ theta____ kappa____ phi______ frames
    -      108.0000  -50.0000  150.0000 34

#__ type_ start__ end____ width___ exp.time_
 15 omega   72.00  108.00   1.0000    1.0000
omega____ theta____ kappa____ phi______ frames
    -      108.0000 -100.0000  105.0000 36

#__ type_ start__ end____ width___ exp.time_
 16 omega   36.00   75.00   1.0000    1.0000
omega____ theta____ kappa____ phi______ frames
    -      108.0000  -38.0000  120.0000 39

#__ type_ start__ end____ width___ exp.time_
 17 omega   87.00  174.00   1.0000    1.0000
omega____ theta____ kappa____ phi______ frames
    -      108.0000   38.0000  -60.0000 87
;
_diffrn_measurement_device_type 'SuperNova, Dual, Cu at zero, Eos'
_diffrn_measurement_method '\w scans'
_diffrn_orient_matrix_UB_11 0.0661335000
_diffrn_orient_matrix_UB_12 -0.1629803000
_diffrn_orient_matrix_UB_13 0.0152254000
_diffrn_orient_matrix_UB_21 0.0490462000
_diffrn_orient_matrix_UB_22 0.0658610000
_diffrn_orient_matrix_UB_23 0.0610989000
_diffrn_orient_matrix_UB_31 -0.1313683000
_diffrn_orient_matrix_UB_32 -0.0574204000
_diffrn_orient_matrix_UB_33 0.0268579000
_diffrn_radiation_monochromator mirror
_diffrn_radiation_type CuK\a
_diffrn_radiation_wavelength 1.54184
_diffrn_reflns_av_R_equivalents 0.0152
_diffrn_reflns_av_unetI/netI 0.0190
_diffrn_reflns_Laue_measured_fraction_full 0.954
_diffrn_reflns_Laue_measured_fraction_max 0.954
_diffrn_reflns_limit_h_max 11
_diffrn_reflns_limit_h_min -11
_diffrn_reflns_limit_k_max 9
_diffrn_reflns_limit_k_min -9
_diffrn_reflns_limit_l_max 26
_diffrn_reflns_limit_l_min -20
_diffrn_reflns_number 6207
_diffrn_reflns_point_group_measured_fraction_full 0.954
_diffrn_reflns_point_group_measured_fraction_max 0.954
_diffrn_reflns_theta_full 66.588
_diffrn_reflns_theta_max 66.588
_diffrn_reflns_theta_min 4.946
_diffrn_source 'SuperNova (Cu) X-ray Source'
_exptl_absorpt_coefficient_mu 0.760
_exptl_absorpt_correction_T_max 1.00000
_exptl_absorpt_correction_T_min 0.28940
_exptl_absorpt_correction_type multi-scan
_exptl_absorpt_process_details
;
CrysAlisPro, Agilent Technologies,
Version 1.171.36.28 (release 01-02-2013 CrysAlis171 .NET)
(compiled Feb  1 2013,16:14:44)
Empirical absorption correction using spherical harmonics,
 implemented in SCALE3 ABSPACK scaling algorithm.
;
_exptl_crystal_colour 'clear light colourless'
_exptl_crystal_colour_lustre clear
_exptl_crystal_colour_modifier light
_exptl_crystal_colour_primary colourless
_exptl_crystal_density_diffrn 1.219
_exptl_crystal_description block
_exptl_crystal_F_000 720
_exptl_crystal_size_max 0.21
_exptl_crystal_size_mid 0.15
_exptl_crystal_size_min 0.14
_refine_diff_density_max 0.614
_refine_diff_density_min -0.338
_refine_diff_density_rms 0.047
_refine_ls_extinction_coef .
_refine_ls_extinction_method none
_refine_ls_goodness_of_fit_ref 1.069
_refine_ls_hydrogen_treatment mixed
_refine_ls_matrix_type full
_refine_ls_number_parameters 236
_refine_ls_number_reflns 3139
_refine_ls_number_restraints 0
_refine_ls_restrained_S_all 1.069
_refine_ls_R_factor_all 0.0558
_refine_ls_R_factor_gt 0.0507
_refine_ls_shift/su_max 0.000
_refine_ls_shift/su_mean 0.000
_refine_ls_structure_factor_coef Fsqd
_refine_ls_weighting_details 'w=1/[\s^2^(Fo^2^)+(0.0917P)^2^+0.5981P] where P=(Fo^2^+2Fc^2^)/3'
_refine_ls_weighting_scheme calc
_refine_ls_wR_factor_gt 0.1513
_refine_ls_wR_factor_ref 0.1564
_reflns_Friedel_coverage 0.000
_reflns_Friedel_fraction_full .
_reflns_Friedel_fraction_max .
_reflns_number_gt 2768
_reflns_number_total 3139
_reflns_threshold_expression 'I > 2\s(I)'
_cod_data_source_file suppl_ncrs-2019-0158_suppl.cif
_cod_data_source_block jll_5.7
_cod_database_code 8105868
_shelx_space_group_comment
;
The symmetry employed for this shelxl refinement is uniquely defined
by the following loop, which should always be used as a source of
symmetry information in preference to the above space-group names.
They are only intended as comments.
;
_reflns_odcompleteness_completeness 95.47
_reflns_odcompleteness_iscentric 1
_reflns_odcompleteness_theta 66.97
_olex2_refinement_description
;
1. Fixed Uiso
 At 1.2 times of:
  All C(H) groups, All C(H,H) groups
 At 1.5 times of:
  All O(H) groups
2.a Secondary CH2 refined with riding coordinates:
 C16(H16A,H16B), C18(H18A,H18B), C19(H19A,H19B)
2.b Aromatic/amide H refined with riding coordinates:
 C1(H1), C2(H2), C3(H3), C4(H4A), C5(H5), C8(H8), C12(H12), C14(H14)
2.c Idealised tetrahedral OH refined as rotating group:
 O4(H4), O6(H6)
;
_olex2_date_sample_data_collection 2018-09-25
_olex2_submission_special_instructions 'No special instructions were received'

loop_
_space_group_symop_operation_xyz
'x, y, z'
'-x+1/2, y+1/2, -z+1/2'
'-x, -y, -z'
'x-1/2, -y-1/2, z-1/2'

loop_
_atom_site_label
_atom_site_type_symbol
_atom_site_fract_x
_atom_site_fract_y
_atom_site_fract_z
_atom_site_U_iso_or_equiv
_atom_site_adp_type
_atom_site_occupancy
_atom_site_site_symmetry_order
_atom_site_calc_flag
_atom_site_refinement_flags_posn
_atom_site_refinement_flags_adp
_atom_site_refinement_flags_occupancy
_atom_site_disorder_assembly
_atom_site_disorder_group
O1 O 0.42019(11) 0.26646(16) -0.01369(5) 0.0375(3) Uani 1 1 d . . . . .
O2 O 0.12088(13) 0.5112(2) 0.06327(6) 0.0537(4) Uani 1 1 d . . . . .
O3 O 0.73956(11) 0.37668(17) 0.14237(5) 0.0419(3) Uani 1 1 d . . . . .
O4 O 1.01945(14) 0.4315(2) 0.16948(7) 0.0581(4) Uani 1 1 d . . . . .
H4 H 1.057194 0.462021 0.139887 0.087 Uiso 1 1 calc GR . . . .
O5 O 0.29997(11) 0.58070(17) 0.15350(6) 0.0413(3) Uani 1 1 d . . . . .
O6 O 0.1359(2) 0.6139(3) 0.25867(9) 0.0832(6) Uani 1 1 d . . . . .
H6 H 0.098138 0.560718 0.232223 0.125 Uiso 1 1 calc GR . . . .
C1 C 0.38962(19) 0.0894(2) -0.11298(8) 0.0431(4) Uani 1 1 d . . . . .
H1 H 0.459637 0.066899 -0.085484 0.052 Uiso 1 1 calc R . . . .
C2 C 0.3861(2) 0.0158(3) -0.16865(9) 0.0506(5) Uani 1 1 d . . . . .
H2 H 0.453630 -0.055821 -0.178051 0.061 Uiso 1 1 calc R . . . .
C3 C 0.2834(2) 0.0485(3) -0.20964(9) 0.0535(5) Uani 1 1 d . . . . .
H3 H 0.281971 0.000284 -0.246884 0.064 Uiso 1 1 calc R . . . .
C4 C 0.1825(2) 0.1534(3) -0.19532(9) 0.0573(6) Uani 1 1 d . . . . .
H4A H 0.112446 0.174814 -0.222928 0.069 Uiso 1 1 calc R . . . .
C5 C 0.1846(2) 0.2269(3) -0.14019(9) 0.0489(5) Uani 1 1 d . . . . .
H5 H 0.116096 0.297270 -0.130893 0.059 Uiso 1 1 calc R . . . .
C6 C 0.28943(17) 0.1956(2) -0.09854(7) 0.0362(4) Uani 1 1 d . . . . .
C7 C 0.29520(17) 0.2783(2) -0.04066(7) 0.0347(4) Uani 1 1 d . . . . .
C8 C 0.19654(17) 0.3587(2) -0.01516(8) 0.0375(4) Uani 1 1 d . . . . .
H8 H 0.112415 0.363934 -0.034829 0.045 Uiso 1 1 calc R . . . .
C9 C 0.21542(17) 0.4374(2) 0.04140(8) 0.0365(4) Uani 1 1 d . . . . .
C10 C 0.35043(16) 0.4247(2) 0.06931(7) 0.0320(4) Uani 1 1 d . . . . .
C11 C 0.39346(16) 0.4962(2) 0.12477(7) 0.0328(4) Uani 1 1 d . . . . .
C12 C 0.52435(17) 0.4776(2) 0.14657(7) 0.0352(4) Uani 1 1 d . . . . .
H12 H 0.551691 0.525257 0.182426 0.042 Uiso 1 1 calc R . . . .
C13 C 0.61618(16) 0.3877(2) 0.11526(7) 0.0342(4) Uani 1 1 d . . . . .
C14 C 0.57967(16) 0.3175(2) 0.06125(7) 0.0346(4) Uani 1 1 d . . . . .
H14 H 0.640909 0.258918 0.039983 0.042 Uiso 1 1 calc R . . . .
C15 C 0.44747(16) 0.3386(2) 0.04026(7) 0.0322(4) Uani 1 1 d . . . . .
C16 C 0.84176(17) 0.2849(2) 0.11482(8) 0.0404(4) Uani 1 1 d . . . . .
H16A H 0.866148 0.335213 0.077997 0.048 Uiso 1 1 calc R . . . .
H16B H 0.809793 0.177095 0.106122 0.048 Uiso 1 1 calc R . . . .
C17 C 0.96081(19) 0.2802(3) 0.15828(10) 0.0489(5) Uani 1 1 d . . . . .
H17A H 0.920(3) 0.237(3) 0.1984(13) 0.069(8) Uiso 1 1 d . . . . .
H17B H 1.012(3) 0.197(3) 0.1469(12) 0.065(7) Uiso 1 1 d . . . . .
C18 C 0.34113(19) 0.6606(2) 0.20759(8) 0.0428(4) Uani 1 1 d . . . . .
H18A H 0.405995 0.744021 0.199731 0.051 Uiso 1 1 calc R . . . .
H18B H 0.382777 0.584719 0.235418 0.051 Uiso 1 1 calc R . . . .
C19 C 0.2183(2) 0.7323(3) 0.23304(11) 0.0563(6) Uani 1 1 d . . . . .
H19A H 0.245540 0.810411 0.263155 0.068 Uiso 1 1 calc R . . . .
H19B H 0.166603 0.787985 0.201873 0.068 Uiso 1 1 calc R . . . .

loop_
_atom_site_aniso_label
_atom_site_aniso_U_11
_atom_site_aniso_U_22
_atom_site_aniso_U_33
_atom_site_aniso_U_23
_atom_site_aniso_U_13
_atom_site_aniso_U_12
O1 0.0321(6) 0.0489(7) 0.0307(6) -0.0067(5) -0.0083(5) 0.0027(5)
O2 0.0332(7) 0.0832(11) 0.0439(7) -0.0129(7) -0.0084(5) 0.0165(7)
O3 0.0265(6) 0.0604(8) 0.0377(7) -0.0088(6) -0.0099(5) 0.0041(5)
O4 0.0375(7) 0.0794(11) 0.0572(9) -0.0131(8) -0.0018(6) -0.0139(7)
O5 0.0295(6) 0.0551(8) 0.0389(7) -0.0130(6) -0.0022(5) 0.0018(5)
O6 0.0689(11) 0.1031(16) 0.0793(13) -0.0272(11) 0.0239(10) -0.0277(10)
C1 0.0437(10) 0.0486(11) 0.0365(9) -0.0004(8) -0.0049(7) -0.0036(8)
C2 0.0564(12) 0.0548(12) 0.0410(10) -0.0069(9) 0.0074(9) -0.0036(9)
C3 0.0729(14) 0.0556(12) 0.0315(9) -0.0047(8) -0.0031(9) -0.0114(10)
C4 0.0699(14) 0.0626(14) 0.0373(10) -0.0039(9) -0.0211(10) -0.0015(11)
C5 0.0532(11) 0.0513(12) 0.0406(10) -0.0058(8) -0.0162(9) 0.0043(9)
C6 0.0390(9) 0.0382(9) 0.0309(8) 0.0019(7) -0.0050(7) -0.0073(7)
C7 0.0330(8) 0.0387(9) 0.0316(8) 0.0032(7) -0.0095(7) -0.0046(7)
C8 0.0296(8) 0.0475(10) 0.0347(9) 0.0018(7) -0.0087(7) -0.0009(7)
C9 0.0305(8) 0.0439(10) 0.0345(9) 0.0027(7) -0.0046(7) 0.0007(7)
C10 0.0285(8) 0.0371(9) 0.0300(8) 0.0022(6) -0.0038(6) -0.0020(6)
C11 0.0278(8) 0.0386(9) 0.0316(8) 0.0009(7) -0.0015(6) -0.0032(6)
C12 0.0318(8) 0.0445(10) 0.0285(8) -0.0028(7) -0.0054(6) -0.0033(7)
C13 0.0266(8) 0.0417(9) 0.0336(8) 0.0039(7) -0.0068(6) -0.0016(7)
C14 0.0285(8) 0.0440(10) 0.0310(8) -0.0013(7) -0.0024(6) 0.0022(7)
C15 0.0326(8) 0.0363(9) 0.0270(8) 0.0012(6) -0.0050(6) -0.0034(6)
C16 0.0305(8) 0.0489(11) 0.0410(10) -0.0042(8) -0.0057(7) 0.0033(7)
C17 0.0309(9) 0.0598(13) 0.0547(12) -0.0031(10) -0.0118(8) 0.0072(9)
C18 0.0397(9) 0.0486(11) 0.0401(9) -0.0104(8) 0.0010(7) -0.0089(8)
C19 0.0485(11) 0.0586(13) 0.0623(13) -0.0258(10) 0.0080(10) -0.0042(10)

loop_
_atom_type_symbol
_atom_type_description
_atom_type_scat_dispersion_real
_atom_type_scat_dispersion_imag
_atom_type_scat_source
C C 0.0181 0.0091 'International Tables Vol C Tables 4.2.6.8 and 6.1.1.4'
H H 0.0000 0.0000 'International Tables Vol C Tables 4.2.6.8 and 6.1.1.4'
O O 0.0492 0.0322 'International Tables Vol C Tables 4.2.6.8 and 6.1.1.4'

loop_
_geom_angle_atom_site_label_1
_geom_angle_atom_site_label_2
_geom_angle_atom_site_label_3
_geom_angle
_geom_angle_site_symmetry_1
_geom_angle_site_symmetry_3
C7 O1 C15 120.26(14) . .
C13 O3 C16 119.19(13) . .
C17 O4 H4 109.5 . .
C11 O5 C18 118.18(13) . .
C19 O6 H6 109.5 . .
C2 C1 H1 119.9 . .
C6 C1 H1 119.9 . .
C6 C1 C2 120.22(18) . .
C1 C2 H2 119.8 . .
C3 C2 C1 120.4(2) . .
C3 C2 H2 119.8 . .
C2 C3 H3 120.2 . .
C2 C3 C4 119.70(18) . .
C4 C3 H3 120.2 . .
C3 C4 H4A 119.7 . .
C3 C4 C5 120.51(19) . .
C5 C4 H4A 119.7 . .
C4 C5 H5 119.9 . .
C4 C5 C6 120.1(2) . .
C6 C5 H5 119.9 . .
C1 C6 C5 119.08(17) . .
C1 C6 C7 120.49(15) . .
C5 C6 C7 120.40(17) . .
O1 C7 C6 111.08(15) . .
C8 C7 O1 121.08(15) . .
C8 C7 C6 127.84(15) . .
C7 C8 H8 118.7 . .
C7 C8 C9 122.64(15) . .
C9 C8 H8 118.7 . .
O2 C9 C8 120.37(15) . .
O2 C9 C10 124.19(16) . .
C8 C9 C10 115.44(15) . .
C11 C10 C9 125.34(15) . .
C15 C10 C9 118.61(15) . .
C15 C10 C11 116.05(14) . .
O5 C11 C10 116.65(14) . .
O5 C11 C12 123.08(15) . .
C12 C11 C10 120.27(15) . .
C11 C12 H12 119.7 . .
C11 C12 C13 120.57(15) . .
C13 C12 H12 119.7 . .
O3 C13 C12 114.19(15) . .
O3 C13 C14 124.55(16) . .
C14 C13 C12 121.27(15) . .
C13 C14 H14 121.5 . .
C13 C14 C15 116.97(16) . .
C15 C14 H14 121.5 . .
O1 C15 C10 121.97(14) . .
O1 C15 C14 113.16(15) . .
C14 C15 C10 124.87(15) . .
O3 C16 H16A 110.4 . .
O3 C16 H16B 110.4 . .
O3 C16 C17 106.55(15) . .
H16A C16 H16B 108.6 . .
C17 C16 H16A 110.4 . .
C17 C16 H16B 110.4 . .
O4 C17 C16 113.67(18) . .
O4 C17 H17A 108.6(15) . .
O4 C17 H17B 119.9(18) . .
C16 C17 H17A 103.9(15) . .
C16 C17 H17B 106.0(17) . .
H17A C17 H17B 103(2) . .
O5 C18 H18A 110.2 . .
O5 C18 H18B 110.2 . .
O5 C18 C19 107.73(15) . .
H18A C18 H18B 108.5 . .
C19 C18 H18A 110.2 . .
C19 C18 H18B 110.2 . .
O6 C19 C18 112.0(2) . .
O6 C19 H19A 109.2 . .
O6 C19 H19B 109.2 . .
C18 C19 H19A 109.2 . .
C18 C19 H19B 109.2 . .
H19A C19 H19B 107.9 . .

loop_
_geom_bond_atom_site_label_1
_geom_bond_atom_site_label_2
_geom_bond_distance
_geom_bond_site_symmetry_2
O1 C7 1.362(2) .
O1 C15 1.372(2) .
O2 C9 1.243(2) .
O3 C13 1.3490(19) .
O3 C16 1.435(2) .
O4 H4 0.8200 .
O4 C17 1.407(3) .
O5 C11 1.354(2) .
O5 C18 1.432(2) .
O6 H6 0.8200 .
O6 C19 1.422(3) .
C1 H1 0.9300 .
C1 C2 1.395(3) .
C1 C6 1.382(3) .
C2 H2 0.9300 .
C2 C3 1.373(3) .
C3 H3 0.9300 .
C3 C4 1.380(3) .
C4 H4A 0.9300 .
C4 C5 1.384(3) .
C5 H5 0.9300 .
C5 C6 1.396(3) .
C6 C7 1.474(2) .
C7 C8 1.339(3) .
C8 H8 0.9300 .
C8 C9 1.438(2) .
C9 C10 1.461(2) .
C10 C11 1.432(2) .
C10 C15 1.390(2) .
C11 C12 1.379(2) .
C12 H12 0.9300 .
C12 C13 1.396(2) .
C13 C14 1.384(2) .
C14 H14 0.9300 .
C14 C15 1.388(2) .
C16 H16A 0.9700 .
C16 H16B 0.9700 .
C16 C17 1.503(2) .
C17 H17A 1.07(3) .
C17 H17B 0.90(3) .
C18 H18A 0.9700 .
C18 H18B 0.9700 .
C18 C19 1.496(3) .
C19 H19A 0.9700 .
C19 H19B 0.9700 .

loop_
_geom_torsion_atom_site_label_1
_geom_torsion_atom_site_label_2
_geom_torsion_atom_site_label_3
_geom_torsion_atom_site_label_4
_geom_torsion
_geom_torsion_site_symmetry_1
_geom_torsion_site_symmetry_2
_geom_torsion_site_symmetry_3
_geom_torsion_site_symmetry_4
O1 C7 C8 C9 0.2(3) . . . .
O2 C9 C10 C11 -0.9(3) . . . .
O2 C9 C10 C15 180.00(18) . . . .
O3 C13 C14 C15 178.86(16) . . . .
O3 C16 C17 O4 -64.8(2) . . . .
O5 C11 C12 C13 179.36(16) . . . .
O5 C18 C19 O6 74.3(2) . . . .
C1 C2 C3 C4 -0.8(3) . . . .
C1 C6 C7 O1 15.0(2) . . . .
C1 C6 C7 C8 -165.92(19) . . . .
C2 C1 C6 C5 0.5(3) . . . .
C2 C1 C6 C7 -177.73(17) . . . .
C2 C3 C4 C5 0.6(4) . . . .
C3 C4 C5 C6 0.1(4) . . . .
C4 C5 C6 C1 -0.6(3) . . . .
C4 C5 C6 C7 177.58(19) . . . .
C5 C6 C7 O1 -163.19(17) . . . .
C5 C6 C7 C8 15.9(3) . . . .
C6 C1 C2 C3 0.2(3) . . . .
C6 C7 C8 C9 -178.79(17) . . . .
C7 O1 C15 C10 0.2(2) . . . .
C7 O1 C15 C14 -179.03(14) . . . .
C7 C8 C9 O2 179.76(18) . . . .
C7 C8 C9 C10 0.4(3) . . . .
C8 C9 C10 C11 178.49(16) . . . .
C8 C9 C10 C15 -0.7(2) . . . .
C9 C10 C11 O5 0.7(3) . . . .
C9 C10 C11 C12 -179.28(16) . . . .
C9 C10 C15 O1 0.4(2) . . . .
C9 C10 C15 C14 179.55(16) . . . .
C10 C11 C12 C13 -0.6(3) . . . .
C11 O5 C18 C19 -175.15(17) . . . .
C11 C10 C15 O1 -178.85(14) . . . .
C11 C10 C15 C14 0.3(3) . . . .
C11 C12 C13 O3 -178.66(15) . . . .
C11 C12 C13 C14 1.2(3) . . . .
C12 C13 C14 C15 -1.0(3) . . . .
C13 O3 C16 C17 -173.83(16) . . . .
C13 C14 C15 O1 179.45(15) . . . .
C13 C14 C15 C10 0.2(3) . . . .
C15 O1 C7 C6 178.62(14) . . . .
C15 O1 C7 C8 -0.5(2) . . . .
C15 C10 C11 O5 179.90(15) . . . .
C15 C10 C11 C12 -0.1(2) . . . .
C16 O3 C13 C12 178.96(16) . . . .
C16 O3 C13 C14 -0.9(3) . . . .
C18 O5 C11 C10 -176.93(15) . . . .
C18 O5 C11 C12 3.1(3) . . . .

loop_
_smtbx_masks_void_nr
_smtbx_masks_void_average_x
_smtbx_masks_void_average_y
_smtbx_masks_void_average_z
_smtbx_masks_void_volume
_smtbx_masks_void_count_electrons
1 0.000 0.000 0.000 172.5 36.6
2 0.500 0.500 0.500 172.5 36.6
